data_7018152
loop_
_publ_author_name
'Ren, Yi-Xia'
'Xiao, Shan-Shan'
'Zheng, Xiang-Jun'
'Li, Li-Cun'
'Jin, Lin-Pei'

_publ_section_title
;
 Self-assembly, crystal structures, and properties of
 metal-2-sulfoterephthalate frameworks based on [M(4)(\m(3)-OH)(2)](6+)
 clusters (M = Co, Mn, Zn and Cd).
;
_journal_issue 9
_journal_name_full 'Dalton transactions (Cambridge, England : 2003)'
_journal_page_first 2639
_journal_page_last 2647
_journal_paper_doi 10.1039/c2dt11532h
_journal_volume 41
_journal_year 2012
_chemical_formula_sum 'C34 H34 Cd2 N4 O9 S'
_chemical_formula_weight 899.51
_chemical_name_systematic
;

?

;
_space_group_IT_number 14
_symmetry_cell_setting monoclinic
_symmetry_space_group_name_Hall '-P 2yn'
_symmetry_space_group_name_H-M 'P 1 21/n 1'
_atom_sites_solution_hydrogens geom
_atom_sites_solution_primary direct
_atom_sites_solution_secondary difmap
_audit_creation_method SHELXL-97
_cell_angle_alpha 90.00
_cell_angle_beta 97.3050(10)
_cell_angle_gamma 90.00
_cell_formula_units_Z 4
_cell_length_a 14.3744(2)
_cell_length_b 16.8577(2)
_cell_length_c 14.6927(2)
_cell_measurement_reflns_used 6012
_cell_measurement_temperature 296(2)
_cell_measurement_theta_max 24.16
_cell_measurement_theta_min 2.80
_cell_volume 3531.43(8)
_computing_cell_refinement 'Bruker SMART'
_computing_data_collection 'Bruker SMART'
_computing_data_reduction 'Bruker SAINT'
_computing_molecular_graphics 'Bruker SHELXTL'
_computing_publication_material 'Bruker SHELXTL'
_computing_structure_refinement 'SHELXL-97 (Sheldrick, 1997)'
_computing_structure_solution 'SHELXS-97 (Sheldrick, 1990)'
_diffrn_ambient_temperature 296(2)
_diffrn_measured_fraction_theta_full 0.998
_diffrn_measured_fraction_theta_max 0.998
_diffrn_measurement_device_type 'CCD area detector'
_diffrn_measurement_method 'phi and omega scans'
_diffrn_radiation_monochromator graphite
_diffrn_radiation_source 'fine-focus sealed tube'
_diffrn_radiation_type MoK\a
_diffrn_radiation_wavelength 0.71073
_diffrn_reflns_av_R_equivalents 0.0508
_diffrn_reflns_av_sigmaI/netI 0.0483
_diffrn_reflns_limit_h_max 14
_diffrn_reflns_limit_h_min -18
_diffrn_reflns_limit_k_max 18
_diffrn_reflns_limit_k_min -22
_diffrn_reflns_limit_l_max 19
_diffrn_reflns_limit_l_min -19
_diffrn_reflns_number 32025
_diffrn_reflns_theta_full 27.67
_diffrn_reflns_theta_max 27.67
_diffrn_reflns_theta_min 1.85
_exptl_absorpt_coefficient_mu 1.322
_exptl_absorpt_correction_T_max 0.9869
_exptl_absorpt_correction_T_min 0.8574
_exptl_absorpt_correction_type multi-scan
_exptl_absorpt_process_details SADABS
_exptl_crystal_density_diffrn 1.692
_exptl_crystal_density_method 'not measured'
_exptl_crystal_F_000 1800
_exptl_crystal_size_max 0.12
_exptl_crystal_size_mid 0.11
_exptl_crystal_size_min 0.01
_refine_diff_density_max 0.900
_refine_diff_density_min -0.596
_refine_diff_density_rms 0.091
_refine_ls_extinction_method none
_refine_ls_goodness_of_fit_ref 1.005
_refine_ls_hydrogen_treatment mixed
_refine_ls_matrix_type full
_refine_ls_number_parameters 460
_refine_ls_number_reflns 8225
_refine_ls_number_restraints 11
_refine_ls_restrained_S_all 1.015
_refine_ls_R_factor_all 0.0589
_refine_ls_R_factor_gt 0.0347
_refine_ls_shift/su_max 0.001
_refine_ls_shift/su_mean 0.000
_refine_ls_structure_factor_coef Fsqd
_refine_ls_weighting_details 'calc w=1/[\s^2^(Fo^2^)+(0.0316P)^2^+1.3581P] where P=(Fo^2^+2Fc^2^)/3'
_refine_ls_weighting_scheme calc
_refine_ls_wR_factor_gt 0.0692
_refine_ls_wR_factor_ref 0.0786
_reflns_number_gt 5984
_reflns_number_total 8225
_reflns_threshold_expression >2sigma(I)
_cod_data_source_file c2dt11532h.txt
_cod_data_source_block 6
_cod_depositor_comments
;
The following automatic conversions were performed:

'_symmetry_cell_setting' value 'Monoclinic' changed to 'monoclinic'
according to /home/saulius/struct/CIF-dictionaries/cif_core.dic
dictionary named 'cif_core.dic' version 2.4.1 from
2010-06-29.

'_exptl_absorpt_correction_type' value 'Multi-scan'
changed to 'multi-scan' according to
/home/saulius/struct/CIF-dictionaries/cif_core.dic dictionary named
'cif_core.dic' version 2.4.1 from 2010-06-29.

Automatic conversion script
Id: cif_fix_values 1715 2011-07-08 13:25:40Z adriana 
;
_cod_original_sg_symbol_H-M P2(1)/n
_cod_database_code 7018152

loop_
_symmetry_equiv_pos_as_xyz
'x, y, z'
'-x+1/2, y+1/2, -z+1/2'
'-x, -y, -z'
'x-1/2, -y-1/2, z-1/2'

loop_
_atom_site_label
_atom_site_type_symbol
_atom_site_fract_x
_atom_site_fract_y
_atom_site_fract_z
_atom_site_U_iso_or_equiv
_atom_site_adp_type
_atom_site_occupancy
_atom_site_symmetry_multiplicity
_atom_site_calc_flag
_atom_site_refinement_flags
C1 C 0.4748(2) 0.1336(2) 0.3379(3) 0.0360(8) Uani 1 1 d .
C2 C 0.3922(2) 0.1815(2) 0.2935(2) 0.0336(8) Uani 1 1 d .
C3 C 0.2994(2) 0.17084(19) 0.3102(2) 0.0313(8) Uani 1 1 d .
C4 C 0.2268(2) 0.2115(2) 0.2592(2) 0.0331(8) Uani 1 1 d .
H4 H 0.1652 0.2019 0.2694 0.040 Uiso 1 1 calc R
C5 C 0.2446(2) 0.2658(2) 0.1933(2) 0.0313(8) Uani 1 1 d .
C6 C 0.1648(2) 0.3062(2) 0.1340(2) 0.0298(7) Uani 1 1 d .
C7 C 0.3365(2) 0.2806(2) 0.1800(2) 0.0374(8) Uani 1 1 d .
H7 H 0.3496 0.3193 0.1383 0.045 Uiso 1 1 calc R
C8 C 0.4092(2) 0.2381(2) 0.2284(3) 0.0407(9) Uani 1 1 d .
H8 H 0.4705 0.2476 0.2172 0.049 Uiso 1 1 calc R
C9 C 0.3471(3) 0.3340(2) 0.4500(3) 0.0532(11) Uani 1 1 d .
H9 H 0.2923 0.3065 0.4570 0.064 Uiso 1 1 calc R
C10 C 0.3404(3) 0.3989(3) 0.3955(3) 0.0544(11) Uani 1 1 d .
H10 H 0.2822 0.4141 0.3656 0.065 Uiso 1 1 calc R
C11 C 0.4181(3) 0.4426(3) 0.3840(3) 0.0610(13) Uani 1 1 d .
C12 C 0.5008(3) 0.4152(3) 0.4294(4) 0.089(2) Uani 1 1 d .
H12 H 0.5563 0.4423 0.4241 0.107 Uiso 1 1 calc R
C13 C 0.5028(3) 0.3485(3) 0.4826(4) 0.0714(15) Uani 1 1 d .
H13 H 0.5605 0.3314 0.5121 0.086 Uiso 1 1 calc R
C14 C 0.4105(3) 0.5178(3) 0.3267(4) 0.0845(18) Uani 1 1 d .
H14A H 0.3934 0.5609 0.3650 0.101 Uiso 1 1 calc R
H14B H 0.3592 0.5110 0.2776 0.101 Uiso 1 1 calc R
C15 C 0.4993(4) 0.5441(4) 0.2826(4) 0.0853(17) Uani 1 1 d .
H15A H 0.4889 0.5961 0.2549 0.102 Uiso 1 1 calc R
H15B H 0.5531 0.5473 0.3295 0.102 Uiso 1 1 calc R
C16 C 0.5169(4) 0.4875(4) 0.2142(4) 0.0860(17) Uani 1 1 d .
H16A H 0.4633 0.4841 0.1671 0.103 Uiso 1 1 calc R
H16B H 0.5277 0.4354 0.2417 0.103 Uiso 1 1 calc R
C17 C 0.6070(3) 0.5157(4) 0.1705(4) 0.0803(17) Uani 1 1 d .
C18 C 0.6030(3) 0.5433(3) 0.0836(3) 0.0645(14) Uani 1 1 d .
H18 H 0.5451 0.5549 0.0506 0.077 Uiso 1 1 calc R
C19 C 0.6829(2) 0.5544(2) 0.0436(3) 0.0448(10) Uani 1 1 d .
H19 H 0.6769 0.5685 -0.0181 0.054 Uiso 1 1 calc R
C20 C 0.7744(3) 0.5271(4) 0.1758(3) 0.0852(19) Uani 1 1 d .
H20 H 0.8334 0.5239 0.2098 0.102 Uiso 1 1 calc R
C21 C 0.6966(4) 0.5118(5) 0.2187(4) 0.107(2) Uani 1 1 d U
H21 H 0.7041 0.4986 0.2807 0.128 Uiso 1 1 calc R
C22 C 0.4167(3) 0.2371(3) 0.7619(3) 0.0532(11) Uani 1 1 d .
H22 H 0.4787 0.2518 0.7594 0.064 Uiso 1 1 calc R
C23 C 0.3818(3) 0.2440(3) 0.8443(3) 0.0641(13) Uani 1 1 d .
H23 H 0.4191 0.2641 0.8954 0.077 Uiso 1 1 calc R
C24 C 0.2909(3) 0.2210(3) 0.8503(3) 0.0579(12) Uani 1 1 d .
C25 C 0.2379(3) 0.1970(3) 0.7708(3) 0.0762(16) Uani 1 1 d .
H25 H 0.1751 0.1839 0.7713 0.091 Uiso 1 1 calc R
C26 C 0.2771(3) 0.1924(3) 0.6908(3) 0.0713(15) Uani 1 1 d .
H26 H 0.2396 0.1760 0.6378 0.086 Uiso 1 1 calc R
C27 C 0.2539(3) 0.2165(3) 0.9419(3) 0.0702(14) Uani 1 1 d .
H27A H 0.1884 0.2322 0.9343 0.084 Uiso 1 1 calc R
H27B H 0.2884 0.2533 0.9843 0.084 Uiso 1 1 calc R
C28 C 0.2630(3) 0.1325(3) 0.9822(3) 0.0669(14) Uani 1 1 d .
H28A H 0.2314 0.1305 1.0367 0.080 Uiso 1 1 calc R
H28B H 0.2316 0.0955 0.9380 0.080 Uiso 1 1 calc R
C29 C 0.3648(3) 0.1061(3) 1.0075(4) 0.0748(15) Uani 1 1 d .
H29A H 0.4007 0.1227 0.9592 0.090 Uiso 1 1 calc R
H29B H 0.3907 0.1330 1.0634 0.090 Uiso 1 1 calc R
C30 C 0.3765(3) 0.0186(3) 1.0211(4) 0.0638(13) Uani 1 1 d .
C31 C 0.3961(3) -0.0163(4) 1.1062(4) 0.0804(16) Uani 1 1 d .
H31 H 0.4021 0.0144 1.1592 0.096 Uiso 1 1 calc R
N4 N 0.3985(4) -0.1455(4) 1.0403(7) 0.116(2) Uani 1 1 d .
C33 C 0.3799(5) -0.1116(5) 0.9584(7) 0.113(3) Uani 1 1 d .
H33 H 0.3740 -0.1436 0.9065 0.135 Uiso 1 1 calc R
C34 C 0.3690(4) -0.0323(4) 0.9478(4) 0.0853(17) Uani 1 1 d .
H34 H 0.3561 -0.0117 0.8888 0.102 Uiso 1 1 calc R
Cd1 Cd 0.443722(16) 0.181122(15) 0.560101(18) 0.03180(7) Uani 1 1 d .
Cd2 Cd 0.602304(15) 0.049689(14) 0.490377(17) 0.02803(7) Uani 1 1 d .
N1 N 0.4273(2) 0.30699(17) 0.4943(2) 0.0398(7) Uani 1 1 d .
N2 N 0.76836(19) 0.54607(19) 0.0881(2) 0.0388(7) Uani 1 1 d .
N3 N 0.3670(2) 0.2105(2) 0.6855(2) 0.0476(8) Uani 1 1 d .
C32 C 0.4067(4) -0.0982(6) 1.1114(6) 0.104(2) Uani 1 1 d .
H32 H 0.4204 -0.1208 1.1693 0.125 Uiso 1 1 calc R
O1 O 0.50510(16) 0.14848(15) 0.42192(16) 0.0371(6) Uani 1 1 d .
O2 O 0.50963(19) 0.08581(18) 0.28979(19) 0.0564(8) Uani 1 1 d .
O3 O 0.29624(16) 0.14954(15) 0.48428(16) 0.0386(6) Uani 1 1 d .
O4 O 0.17100(16) 0.09297(17) 0.38153(18) 0.0478(7) Uani 1 1 d .
O5 O 0.32714(18) 0.03588(14) 0.39183(19) 0.0465(7) Uani 1 1 d .
O6 O 0.08339(16) 0.28106(16) 0.14088(18) 0.0457(7) Uani 1 1 d .
O7 O 0.18572(16) 0.35950(15) 0.08197(17) 0.0391(6) Uani 1 1 d .
O8 O 0.47885(15) 0.05338(13) 0.57760(15) 0.0294(5) Uani 1 1 d D
H8A H 0.499(2) 0.041(2) 0.6397(10) 0.044 Uiso 1 1 d D
O9 O 0.4344(3) 0.6871(3) 0.9876(5) 0.1311(18) Uani 1 1 d D
H9A H 0.420(6) 0.737(2) 1.014(5) 0.197 Uiso 1 1 d D
H9B H 0.399(5) 0.648(3) 1.016(5) 0.197 Uiso 1 1 d D
S1 S 0.27042(6) 0.10650(5) 0.39843(6) 0.0347(2) Uani 1 1 d .

loop_
_atom_site_aniso_label
_atom_site_aniso_U_11
_atom_site_aniso_U_22
_atom_site_aniso_U_33
_atom_site_aniso_U_23
_atom_site_aniso_U_13
_atom_site_aniso_U_12
C1 0.0315(18) 0.040(2) 0.034(2) 0.0050(17) -0.0044(16) 0.0050(16)
C2 0.0332(18) 0.040(2) 0.0247(18) 0.0014(16) -0.0066(14) 0.0083(16)
C3 0.0336(18) 0.0274(19) 0.0304(19) 0.0019(14) -0.0062(14) 0.0040(14)
C4 0.0289(17) 0.033(2) 0.035(2) 0.0043(16) -0.0056(15) 0.0014(14)
C5 0.0303(17) 0.034(2) 0.0279(18) 0.0020(15) -0.0053(14) 0.0021(14)
C6 0.0317(18) 0.031(2) 0.0247(17) -0.0005(14) -0.0043(14) 0.0028(14)
C7 0.0355(19) 0.042(2) 0.034(2) 0.0116(17) -0.0013(16) 0.0035(16)
C8 0.0280(18) 0.054(3) 0.039(2) 0.0097(18) -0.0009(16) 0.0055(16)
C9 0.036(2) 0.042(2) 0.081(3) 0.010(2) 0.006(2) 0.0020(18)
C10 0.037(2) 0.053(3) 0.072(3) 0.009(2) 0.004(2) 0.0095(19)
C11 0.045(2) 0.069(3) 0.073(3) 0.031(3) 0.023(2) 0.019(2)
C12 0.039(2) 0.092(4) 0.138(5) 0.068(4) 0.013(3) 0.001(3)
C13 0.031(2) 0.074(3) 0.107(4) 0.041(3) -0.003(2) 0.004(2)
C14 0.066(3) 0.094(4) 0.101(4) 0.054(4) 0.042(3) 0.022(3)
C15 0.071(4) 0.092(4) 0.091(4) 0.023(4) 0.002(3) 0.009(3)
C16 0.077(4) 0.090(4) 0.091(5) 0.020(4) 0.013(3) 0.009(3)
C17 0.038(2) 0.135(5) 0.069(4) 0.036(3) 0.013(2) 0.015(3)
C18 0.027(2) 0.100(4) 0.065(3) 0.023(3) 0.001(2) 0.009(2)
C19 0.035(2) 0.057(3) 0.041(2) 0.0102(19) 0.0008(17) 0.0034(18)
C20 0.033(2) 0.176(6) 0.046(3) 0.033(3) 0.003(2) 0.005(3)
C21 0.057(3) 0.203(6) 0.061(3) 0.050(4) 0.012(3) 0.015(4)
C22 0.054(3) 0.057(3) 0.049(3) -0.010(2) 0.007(2) -0.015(2)
C23 0.067(3) 0.075(3) 0.050(3) -0.022(2) 0.007(2) -0.016(3)
C24 0.061(3) 0.067(3) 0.048(3) -0.012(2) 0.015(2) 0.007(2)
C25 0.042(2) 0.128(5) 0.059(3) -0.018(3) 0.009(2) -0.005(3)
C26 0.051(3) 0.117(5) 0.046(3) -0.021(3) 0.005(2) -0.008(3)
C27 0.072(3) 0.086(4) 0.055(3) -0.014(3) 0.021(3) 0.007(3)
C28 0.052(3) 0.090(4) 0.062(3) -0.005(3) 0.018(2) -0.003(3)
C29 0.057(3) 0.082(4) 0.083(4) -0.004(3) 0.000(3) -0.012(3)
C30 0.036(2) 0.090(4) 0.064(3) -0.006(3) 0.003(2) -0.010(2)
C31 0.053(3) 0.119(5) 0.069(4) 0.000(4) 0.004(3) -0.006(3)
N4 0.058(3) 0.092(5) 0.196(8) 0.003(5) 0.011(4) -0.004(3)
C33 0.078(4) 0.111(7) 0.144(8) -0.041(6) -0.002(5) 0.002(4)
C34 0.062(3) 0.106(5) 0.084(4) -0.014(4) -0.007(3) 0.000(3)
Cd1 0.02893(13) 0.02957(14) 0.03486(15) -0.00462(11) -0.00391(10) 0.00147(10)
Cd2 0.02477(12) 0.02618(13) 0.03139(14) -0.00277(10) -0.00327(9) -0.00034(10)
N1 0.0331(16) 0.0353(18) 0.050(2) 0.0032(15) 0.0019(14) 0.0018(13)
N2 0.0289(15) 0.049(2) 0.0383(18) 0.0053(15) 0.0027(13) 0.0011(13)
N3 0.0425(18) 0.058(2) 0.042(2) -0.0067(17) 0.0028(15) -0.0028(16)
C32 0.050(3) 0.128(7) 0.132(7) 0.045(6) 0.003(4) 0.003(4)
O1 0.0349(13) 0.0440(15) 0.0297(14) 0.0026(11) -0.0065(11) 0.0089(11)
O2 0.0581(17) 0.069(2) 0.0393(16) -0.0080(15) -0.0035(13) 0.0308(16)
O3 0.0358(13) 0.0438(15) 0.0340(14) 0.0019(12) -0.0045(11) -0.0042(11)
O4 0.0340(13) 0.0550(17) 0.0501(17) 0.0155(14) -0.0108(12) -0.0125(12)
O5 0.0584(17) 0.0301(14) 0.0472(17) 0.0080(12) -0.0078(13) 0.0047(12)
O6 0.0299(13) 0.0489(16) 0.0545(17) 0.0204(14) -0.0095(12) -0.0008(12)
O7 0.0369(13) 0.0393(15) 0.0398(15) 0.0162(12) -0.0004(11) 0.0086(11)
O8 0.0322(12) 0.0273(13) 0.0265(12) -0.0003(10) -0.0045(10) -0.0006(10)
O9 0.098(3) 0.104(4) 0.190(6) 0.023(4) 0.013(3) -0.001(3)
S1 0.0333(4) 0.0330(5) 0.0342(5) 0.0085(4) -0.0100(4) -0.0042(4)

loop_
_atom_type_symbol
_atom_type_description
_atom_type_scat_dispersion_real
_atom_type_scat_dispersion_imag
_atom_type_scat_source
C C 0.0033 0.0016 'International Tables Vol C Tables 4.2.6.8 and 6.1.1.4'
H H 0.0000 0.0000 'International Tables Vol C Tables 4.2.6.8 and 6.1.1.4'
N N 0.0061 0.0033 'International Tables Vol C Tables 4.2.6.8 and 6.1.1.4'
O O 0.0106 0.0060 'International Tables Vol C Tables 4.2.6.8 and 6.1.1.4'
S S 0.1246 0.1234 'International Tables Vol C Tables 4.2.6.8 and 6.1.1.4'
Cd Cd -0.8075 1.2024 'International Tables Vol C Tables 4.2.6.8 and 6.1.1.4'

loop_
_geom_angle_atom_site_label_1
_geom_angle_atom_site_label_2
_geom_angle_atom_site_label_3
_geom_angle
_geom_angle_site_symmetry_1
_geom_angle_site_symmetry_3
O2 C1 O1 125.0(3) . .
O2 C1 C2 117.4(3) . .
O1 C1 C2 117.6(3) . .
C8 C2 C3 117.5(3) . .
C8 C2 C1 117.7(3) . .
C3 C2 C1 124.6(3) . .
C4 C3 C2 120.7(3) . .
C4 C3 S1 117.7(3) . .
C2 C3 S1 121.5(2) . .
C5 C4 C3 120.9(3) . .
C5 C4 H4 119.6 . .
C3 C4 H4 119.6 . .
C4 C5 C7 119.0(3) . .
C4 C5 C6 120.6(3) . .
C7 C5 C6 120.4(3) . .
O7 C6 O6 126.4(3) . .
O7 C6 C5 117.1(3) . .
O6 C6 C5 116.5(3) . .
C5 C7 C8 120.4(3) . .
C5 C7 H7 119.8 . .
C8 C7 H7 119.8 . .
C7 C8 C2 121.3(3) . .
C7 C8 H8 119.4 . .
C2 C8 H8 119.4 . .
N1 C9 C10 123.9(4) . .
N1 C9 H9 118.0 . .
C10 C9 H9 118.0 . .
C9 C10 C11 120.8(4) . .
C9 C10 H10 119.6 . .
C11 C10 H10 119.6 . .
C10 C11 C12 115.6(4) . .
C10 C11 C14 121.1(4) . .
C12 C11 C14 123.3(4) . .
C11 C12 C13 120.6(4) . .
C11 C12 H12 119.7 . .
C13 C12 H12 119.7 . .
N1 C13 C12 123.5(4) . .
N1 C13 H13 118.3 . .
C12 C13 H13 118.3 . .
C11 C14 C15 117.4(4) . .
C11 C14 H14A 107.9 . .
C15 C14 H14A 107.9 . .
C11 C14 H14B 107.9 . .
C15 C14 H14B 107.9 . .
H14A C14 H14B 107.2 . .
C16 C15 C14 109.1(5) . .
C16 C15 H15A 109.9 . .
C14 C15 H15A 109.9 . .
C16 C15 H15B 109.9 . .
C14 C15 H15B 109.9 . .
H15A C15 H15B 108.3 . .
C15 C16 C17 108.0(5) . .
C15 C16 H16A 110.1 . .
C17 C16 H16A 110.1 . .
C15 C16 H16B 110.1 . .
C17 C16 H16B 110.1 . .
H16A C16 H16B 108.4 . .
C18 C17 C21 115.0(4) . .
C18 C17 C16 123.0(4) . .
C21 C17 C16 122.0(5) . .
C17 C18 C19 121.1(4) . .
C17 C18 H18 119.5 . .
C19 C18 H18 119.5 . .
N2 C19 C18 123.3(4) . .
N2 C19 H19 118.3 . .
C18 C19 H19 118.3 . .
N2 C20 C21 122.4(4) . .
N2 C20 H20 118.8 . .
C21 C20 H20 118.8 . .
C20 C21 C17 120.8(5) . .
C20 C21 H21 119.6 . .
C17 C21 H21 119.6 . .
N3 C22 C23 123.8(4) . .
N3 C22 H22 118.1 . .
C23 C22 H22 118.1 . .
C22 C23 C24 119.3(4) . .
C22 C23 H23 120.4 . .
C24 C23 H23 120.4 . .
C25 C24 C23 117.2(4) . .
C25 C24 C27 121.5(4) . .
C23 C24 C27 121.1(4) . .
C26 C25 C24 120.2(4) . .
C26 C25 H25 119.9 . .
C24 C25 H25 119.9 . .
N3 C26 C25 122.8(4) . .
N3 C26 H26 118.6 . .
C25 C26 H26 118.6 . .
C24 C27 C28 111.6(4) . .
C24 C27 H27A 109.3 . .
C28 C27 H27A 109.3 . .
C24 C27 H27B 109.3 . .
C28 C27 H27B 109.3 . .
H27A C27 H27B 108.0 . .
C29 C28 C27 113.2(4) . .
C29 C28 H28A 108.9 . .
C27 C28 H28A 108.9 . .
C29 C28 H28B 108.9 . .
C27 C28 H28B 108.9 . .
H28A C28 H28B 107.8 . .
C30 C29 C28 114.0(4) . .
C30 C29 H29A 108.8 . .
C28 C29 H29A 108.8 . .
C30 C29 H29B 108.8 . .
C28 C29 H29B 108.8 . .
H29A C29 H29B 107.6 . .
C34 C30 C31 115.6(6) . .
C34 C30 C29 121.0(5) . .
C31 C30 C29 123.4(5) . .
C30 C31 C32 118.9(6) . .
C30 C31 H31 120.6 . .
C32 C31 H31 120.6 . .
C32 N4 C33 116.7(8) . .
N4 C33 C34 122.4(8) . .
N4 C33 H33 118.8 . .
C34 C33 H33 118.8 . .
C33 C34 C30 122.1(7) . .
C33 C34 H34 119.0 . .
C30 C34 H34 119.0 . .
O8 Cd1 O6 92.21(9) . 4_666
O8 Cd1 N3 103.86(11) . .
O6 Cd1 N3 90.18(10) 4_666 .
O8 Cd1 O3 90.77(8) . .
O6 Cd1 O3 175.73(9) 4_666 .
N3 Cd1 O3 86.14(10) . .
O8 Cd1 N1 160.17(10) . .
O6 Cd1 N1 89.85(10) 4_666 .
N3 Cd1 N1 95.85(12) . .
O3 Cd1 N1 88.38(9) . .
O8 Cd1 O1 76.75(8) . .
O6 Cd1 O1 96.37(9) 4_666 .
N3 Cd1 O1 173.41(10) . .
O3 Cd1 O1 87.29(8) . .
N1 Cd1 O1 83.42(10) . .
O8 Cd1 Cd2 42.03(6) . .
O6 Cd1 Cd2 76.24(6) 4_666 .
N3 Cd1 Cd2 141.03(9) . .
O3 Cd1 Cd2 108.00(6) . .
N1 Cd1 Cd2 120.02(8) . .
O1 Cd1 Cd2 42.48(5) . .
O8 Cd2 O7 169.84(9) 3_656 4_666
O8 Cd2 N2 99.35(10) 3_656 2_645
O7 Cd2 N2 85.18(10) 4_666 2_645
O8 Cd2 O8 82.89(9) 3_656 .
O7 Cd2 O8 92.17(8) 4_666 .
N2 Cd2 O8 176.42(9) 2_645 .
O8 Cd2 O1 96.43(8) 3_656 .
O7 Cd2 O1 90.94(9) 4_666 .
N2 Cd2 O1 106.34(10) 2_645 .
O8 Cd2 O1 76.06(8) . .
O8 Cd2 O5 90.21(8) 3_656 3_656
O7 Cd2 O5 80.44(9) 4_666 3_656
N2 Cd2 O5 92.95(10) 2_645 3_656
O8 Cd2 O5 84.24(9) . 3_656
O1 Cd2 O5 158.20(9) . 3_656
O8 Cd2 Cd2 42.15(6) 3_656 3_656
O7 Cd2 Cd2 132.29(6) 4_666 3_656
N2 Cd2 Cd2 141.43(8) 2_645 3_656
O8 Cd2 Cd2 40.74(5) . 3_656
O1 Cd2 Cd2 84.88(6) . 3_656
O5 Cd2 Cd2 86.25(6) 3_656 3_656
O8 Cd2 Cd1 107.72(6) 3_656 .
O7 Cd2 Cd1 73.08(6) 4_666 .
N2 Cd2 Cd1 140.75(8) 2_645 .
O8 Cd2 Cd1 39.87(6) . .
O1 Cd2 Cd1 43.83(6) . .
O5 Cd2 Cd1 114.38(7) 3_656 .
Cd2 Cd2 Cd1 71.400(9) 3_656 .
C13 N1 C9 115.6(3) . .
C13 N1 Cd1 119.6(3) . .
C9 N1 Cd1 123.3(3) . .
C20 N2 C19 116.8(3) . .
C20 N2 Cd2 122.4(3) . 2_655
C19 N2 Cd2 120.4(3) . 2_655
C22 N3 C26 116.5(4) . .
C22 N3 Cd1 119.0(3) . .
C26 N3 Cd1 123.9(3) . .
N4 C32 C31 124.3(8) . .
N4 C32 H32 117.9 . .
C31 C32 H32 117.9 . .
C1 O1 Cd2 112.9(2) . .
C1 O1 Cd1 138.6(2) . .
Cd2 O1 Cd1 93.69(8) . .
S1 O3 Cd1 129.98(14) . .
S1 O5 Cd2 129.73(16) . 3_656
C6 O6 Cd1 128.8(2) . 4_565
C6 O7 Cd2 134.4(2) . 4_565
Cd1 O8 Cd2 126.82(10) . 3_656
Cd1 O8 Cd2 98.10(9) . .
Cd2 O8 Cd2 97.11(8) 3_656 .
Cd1 O8 H8A 112(2) . .
Cd2 O8 H8A 109(2) 3_656 .
Cd2 O8 H8A 112(2) . .
H9A O9 H9B 105(2) . .
O4 S1 O5 114.35(17) . .
O4 S1 O3 111.45(16) . .
O5 S1 O3 112.41(15) . .
O4 S1 C3 106.89(15) . .
O5 S1 C3 105.39(16) . .
O3 S1 C3 105.60(15) . .

loop_
_geom_bond_atom_site_label_1
_geom_bond_atom_site_label_2
_geom_bond_distance
_geom_bond_site_symmetry_2
C1 O2 1.221(4) .
C1 O1 1.280(4) .
C1 C2 1.513(5) .
C2 C8 1.395(5) .
C2 C3 1.399(5) .
C3 C4 1.386(4) .
C3 S1 1.780(4) .
C4 C5 1.380(5) .
C4 H4 0.9300 .
C5 C7 1.383(4) .
C5 C6 1.511(4) .
C6 O7 1.241(4) .
C6 O6 1.260(4) .
C7 C8 1.387(5) .
C7 H7 0.9300 .
C8 H8 0.9300 .
C9 N1 1.330(5) .
C9 C10 1.353(6) .
C9 H9 0.9300 .
C10 C11 1.366(6) .
C10 H10 0.9300 .
C11 C12 1.368(6) .
C11 C14 1.519(6) .
C12 C13 1.368(6) .
C12 H12 0.9300 .
C13 N1 1.321(5) .
C13 H13 0.9300 .
C14 C15 1.567(7) .
C14 H14A 0.9700 .
C14 H14B 0.9700 .
C15 C16 1.432(8) .
C15 H15A 0.9700 .
C15 H15B 0.9700 .
C16 C17 1.590(7) .
C16 H16A 0.9700 .
C16 H16B 0.9700 .
C17 C18 1.352(6) .
C17 C21 1.391(7) .
C18 C19 1.369(5) .
C18 H18 0.9300 .
C19 N2 1.323(4) .
C19 H19 0.9300 .
C20 N2 1.320(5) .
C20 C21 1.376(6) .
C20 H20 0.9300 .
C21 H21 0.9300 .
C22 N3 1.330(5) .
C22 C23 1.373(6) .
C22 H22 0.9300 .
C23 C24 1.376(6) .
C23 H23 0.9300 .
C24 C25 1.371(6) .
C24 C27 1.511(6) .
C25 C26 1.370(6) .
C25 H25 0.9300 .
C26 N3 1.340(5) .
C26 H26 0.9300 .
C27 C28 1.534(7) .
C27 H27A 0.9700 .
C27 H27B 0.9700 .
C28 C29 1.529(6) .
C28 H28A 0.9700 .
C28 H28B 0.9700 .
C29 C30 1.495(7) .
C29 H29A 0.9700 .
C29 H29B 0.9700 .
C30 C34 1.372(7) .
C30 C31 1.377(7) .
C31 C32 1.390(10) .
C31 H31 0.9300 .
N4 C32 1.307(9) .
N4 C33 1.328(10) .
C33 C34 1.353(9) .
C33 H33 0.9300 .
C34 H34 0.9300 .
Cd1 O8 2.219(2) .
Cd1 O6 2.289(2) 4_666
Cd1 N3 2.317(3) .
Cd1 O3 2.328(2) .
Cd1 N1 2.331(3) .
Cd1 O1 2.379(2) .
Cd1 Cd2 3.4276(3) .
Cd2 O8 2.254(2) 3_656
Cd2 O7 2.276(2) 4_666
Cd2 N2 2.310(3) 2_645
Cd2 O8 2.318(2) .
Cd2 O1 2.319(2) .
Cd2 O5 2.379(2) 3_656
Cd2 Cd2 3.4276(5) 3_656
N2 Cd2 2.310(3) 2_655
C32 H32 0.9300 .
O3 S1 1.461(3) .
O4 S1 1.437(2) .
O5 S1 1.453(3) .
O5 Cd2 2.379(2) 3_656
O6 Cd1 2.289(2) 4_565
O7 Cd2 2.276(2) 4_565
O8 Cd2 2.254(2) 3_656
O8 H8A 0.946(10) .
O9 H9A 0.960(9) .
O9 H9B 0.960(9) .
